data_2238082
loop_
_publ_author_name
'Xie, De-Xun'
'An, De-Lie'

_publ_section_title
;
 5,11,17,23-Tetrakis(1,1-dimethylethyl)-26,28-dihydroxycalix[4]arene-25,27-monothiacrown-3
;
_journal_coeditor_code XU5679
_journal_issue 5
_journal_name_full 'Acta Crystallographica Section E'
_journal_page_first o690
_journal_paper_doi 10.1107/S1600536813008684
_journal_volume 69
_journal_year 2013
_chemical_formula_iupac 'C52 H70 O4 S'
_chemical_formula_moiety 'C52 H70 O4 S'
_chemical_formula_sum 'C52 H70 O4 S'
_chemical_formula_weight 791.14
_chemical_name_systematic
3,9,15,34-Tetra-<i>tert</i>-butyl-19,29-dioxa-24-thiahexacyclo[15.13.7.1^7,11^.1^32,36^.0^5,30^.0^13,18^]nonatriaconta-1(30),2,4,7,9,11(39),13,15,17,32,34,36(38)-dodecaene-38,39-diol
_space_group_IT_number 19
_symmetry_cell_setting orthorhombic
_symmetry_space_group_name_Hall 'P 2ac 2ab'
_symmetry_space_group_name_H-M 'P 21 21 21'
_atom_sites_solution_hydrogens geom
_atom_sites_solution_primary direct
_atom_sites_solution_secondary difmap
_audit_creation_method SHELXL-97
_cell_angle_alpha 90.00
_cell_angle_beta 90.00
_cell_angle_gamma 90.00
_cell_formula_units_Z 4
_cell_length_a 10.6222(8)
_cell_length_b 18.4690(14)
_cell_length_c 24.5375(18)
_cell_measurement_reflns_used 4874
_cell_measurement_temperature 293(2)
_cell_measurement_theta_max 19.9
_cell_measurement_theta_min 2.2
_cell_volume 4813.8(6)
_computing_cell_refinement 'SAINT (Bruker, 2007)'
_computing_data_collection 'SMART (Bruker, 2007)'
_computing_data_reduction 'SAINT (Bruker, 2007)'
_computing_molecular_graphics 'SHELXTL (Sheldrick, 2008)'
_computing_publication_material 'SHELXTL (Sheldrick, 2008)'
_computing_structure_refinement 'SHELXTL (Sheldrick, 2008)'
_computing_structure_solution 'SHELXTL (Sheldrick, 2008)'
_diffrn_ambient_temperature 293(2)
_diffrn_measured_fraction_theta_full 1.000
_diffrn_measured_fraction_theta_max 1.000
_diffrn_measurement_device_type 'Bruker SMART 1000 CCD area-detector'
_diffrn_measurement_method 'phi and omega scans'
_diffrn_radiation_monochromator graphite
_diffrn_radiation_source 'fine-focus sealed tube'
_diffrn_radiation_type MoK\a
_diffrn_radiation_wavelength 0.71073
_diffrn_reflns_av_R_equivalents 0.0484
_diffrn_reflns_av_sigmaI/netI 0.0587
_diffrn_reflns_limit_h_max 12
_diffrn_reflns_limit_h_min -12
_diffrn_reflns_limit_k_max 22
_diffrn_reflns_limit_k_min -22
_diffrn_reflns_limit_l_max 23
_diffrn_reflns_limit_l_min -29
_diffrn_reflns_number 25550
_diffrn_reflns_theta_full 25.50
_diffrn_reflns_theta_max 25.50
_diffrn_reflns_theta_min 1.99
_exptl_absorpt_coefficient_mu 0.108
_exptl_absorpt_correction_type none
_exptl_crystal_colour colorless
_exptl_crystal_density_diffrn 1.092
_exptl_crystal_density_method 'not measured'
_exptl_crystal_description prismatic
_exptl_crystal_F_000 1720
_exptl_crystal_size_max 0.395
_exptl_crystal_size_mid 0.321
_exptl_crystal_size_min 0.306
_refine_diff_density_max 0.559
_refine_diff_density_min -0.329
_refine_ls_abs_structure_details 'Flack (1983), 3232 Friedel pairs'
_refine_ls_abs_structure_Flack -0.09(18)
_refine_ls_extinction_method none
_refine_ls_goodness_of_fit_ref 0.927
_refine_ls_hydrogen_treatment mixed
_refine_ls_matrix_type full
_refine_ls_number_parameters 562
_refine_ls_number_reflns 8942
_refine_ls_number_restraints 78
_refine_ls_restrained_S_all 0.947
_refine_ls_R_factor_all 0.1008
_refine_ls_R_factor_gt 0.0660
_refine_ls_shift/su_max 0.002
_refine_ls_shift/su_mean 0.000
_refine_ls_structure_factor_coef Fsqd
_refine_ls_weighting_details 'calc w=1/[\s^2^(Fo^2^)+(0.1159P)^2^+0.0000P] where P=(Fo^2^+2Fc^2^)/3'
_refine_ls_weighting_scheme calc
_refine_ls_wR_factor_gt 0.1713
_refine_ls_wR_factor_ref 0.1914
_reflns_number_gt 5384
_reflns_number_total 8942
_reflns_threshold_expression I>2sigma(I)
_cod_data_source_file xu5679.cif
_cod_data_source_block I
_cod_database_code 2238082
_cod_database_fobs_code 2238082

loop_
_symmetry_equiv_pos_as_xyz
'x, y, z'
'-x+1/2, -y, z+1/2'
'-x, y+1/2, -z+1/2'
'x+1/2, -y+1/2, -z'

loop_
_atom_site_type_symbol
_atom_site_label
_atom_site_fract_x
_atom_site_fract_y
_atom_site_fract_z
_atom_site_U_iso_or_equiv
_atom_site_adp_type
_atom_site_calc_flag
_atom_site_refinement_flags
_atom_site_occupancy
_atom_site_symmetry_multiplicity
_atom_site_disorder_assembly
_atom_site_disorder_group
S S1 0.0878(2) 0.94377(10) 0.90988(9) 0.1381(7) Uani d . 1 1 . .
O O1 0.2336(2) 0.69951(12) 0.81364(10) 0.0593(6) Uani d . 1 1 . .
O O2 -0.1025(2) 0.69865(13) 0.93842(10) 0.0637(7) Uani d . 1 1 . .
O O3 -0.0257(3) 0.69895(14) 0.82319(10) 0.0590(6) Uani d D 1 1 . .
O O4 0.1556(3) 0.65281(13) 0.92220(11) 0.0617(7) Uani d D 1 1 . .
C C1 0.3305(4) 0.74876(19) 0.7971(2) 0.0758(12) Uani d . 1 1 . .
H H1A 0.3130 0.7667 0.7607 0.091 Uiso calc R 1 1 . .
H H1B 0.4110 0.7240 0.7964 0.091 Uiso calc R 1 1 . .
C C2 0.3354(7) 0.8098(3) 0.8359(4) 0.159(2) Uani d DU 1 1 . .
H H2A 0.3804 0.7928 0.8678 0.191 Uiso calc R 1 1 . .
H H2B 0.3874 0.8470 0.8193 0.191 Uiso calc R 1 1 . .
C C3 0.2230(7) 0.8448(3) 0.8550(4) 0.157(2) Uani d DU 1 1 . .
H H3A 0.1679 0.8069 0.8684 0.188 Uiso calc R 1 1 . .
H H3B 0.1821 0.8655 0.8233 0.188 Uiso calc R 1 1 . .
C C4 0.2248(8) 0.9005(3) 0.8962(4) 0.164(2) Uani d U 1 1 . .
H H4A 0.2862 0.9366 0.8853 0.196 Uiso calc R 1 1 . .
H H4B 0.2548 0.8789 0.9298 0.196 Uiso calc R 1 1 . .
C C5 -0.1742(5) 0.7463(2) 0.9726(2) 0.0911(14) Uani d DU 1 1 . .
H H5A -0.1618 0.7346 1.0107 0.109 Uiso calc R 1 1 . .
H H5B -0.2632 0.7431 0.9642 0.109 Uiso calc R 1 1 . .
C C6 -0.1213(6) 0.8256(3) 0.9591(3) 0.1138(15) Uani d DU 1 1 . .
H H6A -0.1137 0.8319 0.9200 0.137 Uiso calc R 1 1 . .
H H6B -0.1787 0.8621 0.9730 0.137 Uiso calc R 1 1 . .
C C7 -0.0010(6) 0.8333(3) 0.9843(3) 0.1219(16) Uani d DU 1 1 . .
H H7A 0.0567 0.7974 0.9699 0.146 Uiso calc R 1 1 . .
H H7B -0.0085 0.8257 1.0233 0.146 Uiso calc R 1 1 . .
C C8 0.0510(7) 0.9105(3) 0.9730(3) 0.1232(18) Uani d DU 1 1 . .
H H8A 0.1268 0.9152 0.9948 0.148 Uiso calc R 1 1 . .
H H8B -0.0098 0.9439 0.9884 0.148 Uiso calc R 1 1 . .
C C9 0.2391(3) 0.62980(17) 0.79171(13) 0.0477(8) Uani d . 1 1 . .
C C10 0.3048(3) 0.57645(17) 0.81889(13) 0.0477(8) Uani d . 1 1 . .
C C11 0.3061(3) 0.50807(18) 0.79627(14) 0.0545(9) Uani d . 1 1 . .
H H11 0.3521 0.4720 0.8137 0.065 Uiso calc R 1 1 . .
C C12 0.2432(4) 0.49106(18) 0.74970(15) 0.0574(9) Uani d . 1 1 . .
C C13 0.1713(4) 0.5451(2) 0.72468(14) 0.0581(9) Uani d . 1 1 . .
H H13 0.1246 0.5337 0.6938 0.070 Uiso calc R 1 1 . .
C C14 0.1680(3) 0.61492(19) 0.74485(13) 0.0515(8) Uani d . 1 1 . .
C C15 0.0867(4) 0.6714(2) 0.71783(14) 0.0605(10) Uani d . 1 1 . .
H H15A 0.1150 0.7188 0.7296 0.073 Uiso calc R 1 1 . .
H H15B 0.0997 0.6686 0.6788 0.073 Uiso calc R 1 1 . .
C C16 -0.0521(4) 0.66559(17) 0.72893(14) 0.0534(9) Uani d . 1 1 . .
C C17 -0.1379(4) 0.64985(19) 0.68798(15) 0.0604(10) Uani d . 1 1 . .
H H17 -0.1071 0.6419 0.6530 0.072 Uiso calc R 1 1 . .
C C18 -0.2676(4) 0.64519(18) 0.69618(16) 0.0607(10) Uani d . 1 1 . .
C C19 -0.3085(4) 0.65502(18) 0.74975(16) 0.0625(10) Uani d . 1 1 . .
H H19 -0.3939 0.6504 0.7572 0.075 Uiso calc R 1 1 . .
C C20 -0.2279(3) 0.67124(17) 0.79206(14) 0.0517(8) Uani d . 1 1 . .
C C21 -0.1006(4) 0.67838(17) 0.78106(13) 0.0503(8) Uani d . 1 1 . .
C C22 -0.2760(4) 0.6799(2) 0.84908(15) 0.0632(10) Uani d . 1 1 . .
H H22A -0.3673 0.6807 0.8486 0.076 Uiso calc R 1 1 . .
H H22B -0.2471 0.7258 0.8637 0.076 Uiso calc R 1 1 . .
C C23 -0.2312(3) 0.61877(19) 0.88562(14) 0.0537(9) Uani d . 1 1 . .
C C24 -0.1513(3) 0.63011(19) 0.92911(13) 0.0528(9) Uani d . 1 1 . .
C C25 -0.1022(4) 0.5723(2) 0.95819(14) 0.0597(9) Uani d . 1 1 . .
C C26 -0.1364(4) 0.5030(2) 0.94321(16) 0.0646(10) Uani d . 1 1 . .
H H26 -0.1059 0.4643 0.9635 0.078 Uiso calc R 1 1 . .
C C27 -0.2141(4) 0.4887(2) 0.89929(17) 0.0649(10) Uani d . 1 1 . .
C C28 -0.2613(4) 0.54823(19) 0.87183(15) 0.0580(9) Uani d . 1 1 . .
H H28 -0.3159 0.5405 0.8428 0.070 Uiso calc R 1 1 . .
C C29 -0.0038(4) 0.5823(2) 1.00247(15) 0.0737(11) Uani d . 1 1 . .
H H29A -0.0300 0.5573 1.0354 0.088 Uiso calc R 1 1 . .
H H29B 0.0057 0.6333 1.0109 0.088 Uiso calc R 1 1 . .
C C30 0.1205(4) 0.5515(2) 0.98240(14) 0.0611(10) Uani d . 1 1 . .
C C31 0.1629(4) 0.4873(2) 1.00226(15) 0.0696(11) Uani d . 1 1 . .
H H31 0.1182 0.4656 1.0305 0.084 Uiso calc R 1 1 . .
C C32 0.2693(4) 0.4524(2) 0.98259(15) 0.0681(10) Uani d . 1 1 A .
C C33 0.3335(4) 0.4875(2) 0.94081(15) 0.0625(10) Uani d . 1 1 . .
H H33 0.4047 0.4655 0.9262 0.075 Uiso calc R 1 1 . .
C C34 0.2958(3) 0.55424(18) 0.91986(13) 0.0514(8) Uani d . 1 1 . .
C C35 0.1904(4) 0.58580(18) 0.94134(13) 0.0531(8) Uani d . 1 1 . .
C C36 0.3663(3) 0.58945(19) 0.87391(14) 0.0553(9) Uani d . 1 1 . .
H H36A 0.4516 0.5707 0.8731 0.066 Uiso calc R 1 1 . .
H H36B 0.3711 0.6412 0.8805 0.066 Uiso calc R 1 1 . .
C C37 0.2451(5) 0.4141(2) 0.7254(2) 0.0834(13) Uani d . 1 1 . .
C C38 0.3348(10) 0.3659(3) 0.7538(4) 0.211(5) Uani d . 1 1 . .
H H38A 0.3105 0.3611 0.7913 0.317 Uiso calc R 1 1 . .
H H38B 0.4179 0.3861 0.7517 0.317 Uiso calc R 1 1 . .
H H38C 0.3343 0.3191 0.7367 0.317 Uiso calc R 1 1 . .
C C39 0.2931(8) 0.4212(3) 0.6637(3) 0.148(3) Uani d . 1 1 . .
H H39A 0.3701 0.4483 0.6629 0.222 Uiso calc R 1 1 . .
H H39B 0.2304 0.4456 0.6424 0.222 Uiso calc R 1 1 . .
H H39C 0.3074 0.3737 0.6489 0.222 Uiso calc R 1 1 . .
C C40 0.1169(6) 0.3839(3) 0.7209(3) 0.129(2) Uani d . 1 1 . .
H H40A 0.1211 0.3363 0.7053 0.194 Uiso calc R 1 1 . .
H H40B 0.0667 0.4146 0.6979 0.194 Uiso calc R 1 1 . .
H H40C 0.0794 0.3812 0.7564 0.194 Uiso calc R 1 1 . .
C C41 -0.3635(5) 0.6318(3) 0.65089(19) 0.0860(14) Uani d . 1 1 . .
C C42 -0.4427(6) 0.5666(4) 0.6640(3) 0.139(2) Uani d . 1 1 . .
H H42A -0.3904 0.5242 0.6646 0.208 Uiso calc R 1 1 . .
H H42B -0.5068 0.5610 0.6368 0.208 Uiso calc R 1 1 . .
H H42C -0.4813 0.5729 0.6991 0.208 Uiso calc R 1 1 . .
C C43 -0.3031(6) 0.6218(3) 0.5947(2) 0.1106(18) Uani d . 1 1 . .
H H43A -0.2541 0.5782 0.5945 0.166 Uiso calc R 1 1 . .
H H43B -0.2495 0.6624 0.5869 0.166 Uiso calc R 1 1 . .
H H43C -0.3678 0.6187 0.5675 0.166 Uiso calc R 1 1 . .
C C44 -0.4535(6) 0.6987(4) 0.6479(3) 0.134(2) Uani d . 1 1 . .
H H44A -0.5107 0.6928 0.6179 0.201 Uiso calc R 1 1 . .
H H44B -0.4047 0.7419 0.6426 0.201 Uiso calc R 1 1 . .
H H44C -0.5002 0.7025 0.6812 0.201 Uiso calc R 1 1 . .
C C45 -0.2315(5) 0.4123(2) 0.8778(2) 0.0913(15) Uani d . 1 1 . .
C C46 -0.2322(12) 0.3563(4) 0.9232(4) 0.220(5) Uani d . 1 1 . .
H H46A -0.2786 0.3145 0.9116 0.330 Uiso calc R 1 1 . .
H H46B -0.2713 0.3766 0.9550 0.330 Uiso calc R 1 1 . .
H H46C -0.1473 0.3426 0.9317 0.330 Uiso calc R 1 1 . .
C C47 -0.1257(9) 0.3966(4) 0.8396(5) 0.242(7) Uani d . 1 1 . .
H H47A -0.1399 0.3508 0.8221 0.362 Uiso calc R 1 1 . .
H H47B -0.0480 0.3950 0.8595 0.362 Uiso calc R 1 1 . .
H H47C -0.1213 0.4341 0.8125 0.362 Uiso calc R 1 1 . .
C C48 -0.3565(7) 0.4035(3) 0.8463(3) 0.136(2) Uani d . 1 1 . .
H H48A -0.3520 0.4300 0.8127 0.203 Uiso calc R 1 1 . .
H H48B -0.4246 0.4219 0.8680 0.203 Uiso calc R 1 1 . .
H H48C -0.3706 0.3532 0.8387 0.203 Uiso calc R 1 1 . .
C C49 0.3076(5) 0.3784(2) 1.00480(19) 0.0905(14) Uani d D 1 1 . .
C C50 0.3172(12) 0.3800(5) 1.0656(3) 0.125(3) Uani d PDU 0.70 1 A 1
H H50A 0.3239 0.3314 1.0792 0.188 Uiso calc PR 0.70 1 A 1
H H50B 0.2435 0.4026 1.0806 0.188 Uiso calc PR 0.70 1 A 1
H H50C 0.3905 0.4070 1.0761 0.188 Uiso calc PR 0.70 1 A 1
C C51 0.4261(11) 0.3498(6) 0.9809(4) 0.137(3) Uani d PDU 0.70 1 A 1
H H51A 0.4936 0.3830 0.9880 0.206 Uiso calc PR 0.70 1 A 1
H H51B 0.4159 0.3443 0.9422 0.206 Uiso calc PR 0.70 1 A 1
H H51C 0.4452 0.3037 0.9969 0.206 Uiso calc PR 0.70 1 A 1
C C52 0.1961(10) 0.3227(4) 0.9911(4) 0.132(3) Uani d PDU 0.70 1 A 1
H H52A 0.2204 0.2749 1.0021 0.198 Uiso calc PR 0.70 1 A 1
H H52B 0.1799 0.3232 0.9526 0.198 Uiso calc PR 0.70 1 A 1
H H52C 0.1214 0.3369 1.0104 0.198 Uiso calc PR 0.70 1 A 1
C C50' 0.235(2) 0.3516(12) 1.0525(9) 0.132(4) Uani d PDU 0.30 1 A 2
H H50D 0.1756 0.3886 1.0621 0.199 Uiso d PR 0.30 1 A 2
H H50E 0.2871 0.3409 1.0834 0.199 Uiso d PR 0.30 1 A 2
H H50F 0.1907 0.3087 1.0416 0.199 Uiso d PR 0.30 1 A 2
C C51' 0.4478(18) 0.3901(11) 1.0275(10) 0.132(4) Uani d PDU 0.30 1 A 2
H H51D 0.4391 0.3964 1.0661 0.198 Uiso d PR 0.30 1 A 2
H H51E 0.4862 0.4325 1.0120 0.198 Uiso d PR 0.30 1 A 2
H H51F 0.4998 0.3487 1.0203 0.198 Uiso d PR 0.30 1 A 2
C C52' 0.333(3) 0.3288(9) 0.9581(8) 0.124(4) Uani d PDU 0.30 1 A 2
H H52D 0.3845 0.2894 0.9701 0.185 Uiso calc PR 0.30 1 A 2
H H52E 0.3749 0.3549 0.9297 0.185 Uiso calc PR 0.30 1 A 2
H H52F 0.2542 0.3102 0.9445 0.185 Uiso calc PR 0.30 1 A 2
H H3 0.046(2) 0.713(2) 0.8223(18) 0.086(16) Uiso d D 1 1 . .
H H4 0.096(5) 0.674(3) 0.936(3) 0.17(3) Uiso d D 1 1 . .

loop_
_atom_site_aniso_label
_atom_site_aniso_U_11
_atom_site_aniso_U_22
_atom_site_aniso_U_33
_atom_site_aniso_U_12
_atom_site_aniso_U_13
_atom_site_aniso_U_23
S1 0.1379(15) 0.1169(13) 0.1593(16) 0.0001(12) 0.0094(13) 0.0160(11)
O1 0.0668(16) 0.0406(12) 0.0704(15) -0.0052(11) 0.0217(13) -0.0028(11)
O2 0.0686(16) 0.0533(14) 0.0691(16) 0.0041(13) 0.0218(13) -0.0159(12)
O3 0.0531(17) 0.0683(16) 0.0556(15) 0.0007(14) 0.0047(13) -0.0041(12)
O4 0.0675(18) 0.0528(15) 0.0648(16) 0.0109(13) 0.0056(13) 0.0052(12)
C1 0.078(3) 0.052(2) 0.098(3) -0.007(2) 0.027(3) 0.000(2)
C2 0.148(5) 0.078(3) 0.250(6) -0.042(3) 0.060(5) -0.045(4)
C3 0.159(4) 0.073(3) 0.238(5) -0.024(3) 0.053(4) -0.046(3)
C4 0.170(5) 0.080(3) 0.241(6) -0.027(4) 0.038(5) -0.042(4)
C5 0.091(3) 0.080(3) 0.102(3) 0.003(2) 0.033(3) -0.037(2)
C6 0.119(3) 0.096(3) 0.126(3) 0.020(3) 0.006(3) -0.045(3)
C7 0.131(4) 0.107(3) 0.128(3) 0.022(3) -0.005(3) -0.042(3)
C8 0.139(4) 0.097(3) 0.133(4) 0.003(3) 0.004(3) -0.023(3)
C9 0.051(2) 0.0442(18) 0.0479(19) -0.0015(15) 0.0128(16) -0.0030(14)
C10 0.0425(18) 0.0474(18) 0.0532(19) -0.0031(15) 0.0033(15) -0.0011(15)
C11 0.055(2) 0.0477(19) 0.061(2) 0.0068(16) -0.0048(17) -0.0014(16)
C12 0.057(2) 0.0495(19) 0.066(2) 0.0027(17) -0.0008(19) -0.0092(17)
C13 0.059(2) 0.064(2) 0.051(2) 0.0037(19) 0.0044(17) -0.0102(17)
C14 0.049(2) 0.061(2) 0.0453(19) 0.0044(16) 0.0064(16) 0.0024(16)
C15 0.067(3) 0.063(2) 0.051(2) 0.0097(19) 0.0092(18) 0.0158(17)
C16 0.066(2) 0.0399(18) 0.054(2) 0.0108(16) 0.0034(18) 0.0111(15)
C17 0.077(3) 0.056(2) 0.048(2) 0.0158(18) 0.002(2) -0.0001(16)
C18 0.066(3) 0.051(2) 0.066(2) 0.0094(17) -0.008(2) -0.0015(17)
C19 0.059(2) 0.054(2) 0.075(3) 0.0078(17) -0.004(2) 0.0038(19)
C20 0.055(2) 0.0440(18) 0.056(2) 0.0085(16) 0.0009(18) 0.0057(15)
C21 0.060(2) 0.0407(18) 0.050(2) 0.0088(16) 0.0002(18) 0.0035(14)
C22 0.053(2) 0.064(2) 0.072(2) 0.0151(18) 0.0076(19) 0.0092(19)
C23 0.048(2) 0.057(2) 0.056(2) 0.0056(17) 0.0177(17) 0.0003(16)
C24 0.056(2) 0.057(2) 0.046(2) 0.0024(17) 0.0118(17) -0.0019(16)
C25 0.059(2) 0.067(2) 0.053(2) 0.0043(19) 0.0160(18) -0.0014(18)
C26 0.070(3) 0.064(2) 0.060(2) 0.0077(19) 0.014(2) 0.0148(19)
C27 0.059(2) 0.052(2) 0.084(3) -0.0064(18) 0.017(2) 0.0058(19)
C28 0.052(2) 0.061(2) 0.061(2) 0.0008(18) -0.0003(17) 0.0006(17)
C29 0.074(3) 0.094(3) 0.053(2) 0.013(2) 0.006(2) -0.005(2)
C30 0.071(3) 0.068(2) 0.0442(19) 0.010(2) -0.0014(18) -0.0040(17)
C31 0.085(3) 0.077(3) 0.047(2) 0.009(2) 0.008(2) 0.0075(19)
C32 0.089(3) 0.062(2) 0.054(2) 0.008(2) -0.002(2) 0.0046(18)
C33 0.069(2) 0.065(2) 0.053(2) 0.0162(19) 0.0001(19) -0.0013(18)
C34 0.056(2) 0.0507(19) 0.0477(19) -0.0047(17) -0.0074(16) -0.0087(15)
C35 0.062(2) 0.0522(19) 0.0448(19) 0.0035(17) -0.0081(17) -0.0055(16)
C36 0.053(2) 0.057(2) 0.056(2) -0.0015(17) -0.0019(17) 0.0028(16)
C37 0.085(3) 0.058(2) 0.107(4) 0.001(2) -0.012(3) -0.029(2)
C38 0.284(11) 0.081(4) 0.269(10) 0.087(6) -0.171(9) -0.087(5)
C39 0.200(8) 0.101(4) 0.143(5) -0.021(5) 0.042(5) -0.072(4)
C40 0.120(5) 0.087(4) 0.180(6) -0.015(4) 0.001(5) -0.038(4)
C41 0.088(3) 0.091(3) 0.079(3) 0.005(3) -0.025(3) -0.007(2)
C42 0.140(6) 0.148(6) 0.130(5) -0.058(5) -0.020(4) -0.024(4)
C43 0.126(5) 0.133(5) 0.073(3) -0.008(4) -0.020(3) -0.016(3)
C44 0.124(5) 0.157(6) 0.121(4) 0.049(4) -0.061(4) -0.028(4)
C45 0.095(4) 0.051(2) 0.128(4) -0.009(2) 0.013(3) -0.009(2)
C46 0.324(14) 0.076(4) 0.261(10) -0.048(6) -0.080(10) 0.046(5)
C47 0.176(9) 0.143(7) 0.406(16) -0.032(6) 0.128(10) -0.149(9)
C48 0.149(6) 0.076(4) 0.182(6) -0.018(4) -0.009(5) -0.037(4)
C49 0.114(4) 0.072(3) 0.085(3) 0.024(3) 0.005(3) 0.016(2)
C50 0.173(8) 0.102(6) 0.100(5) 0.024(5) -0.040(5) 0.036(4)
C51 0.177(8) 0.105(6) 0.131(7) 0.066(6) 0.002(6) 0.028(5)
C52 0.183(8) 0.072(4) 0.141(6) 0.011(5) -0.031(6) 0.018(4)
C50' 0.180(10) 0.093(8) 0.124(8) 0.013(8) -0.016(8) 0.036(7)
C51' 0.172(9) 0.096(7) 0.129(8) 0.048(7) -0.026(8) 0.025(7)
C52' 0.178(10) 0.065(6) 0.128(8) 0.033(8) -0.017(8) -0.004(7)

loop_
_atom_type_symbol
_atom_type_description
_atom_type_scat_dispersion_real
_atom_type_scat_dispersion_imag
_atom_type_scat_source
C C 0.0033 0.0016 'International Tables Vol C Tables 4.2.6.8 and 6.1.1.4'
H H 0.0000 0.0000 'International Tables Vol C Tables 4.2.6.8 and 6.1.1.4'
O O 0.0106 0.0060 'International Tables Vol C Tables 4.2.6.8 and 6.1.1.4'
S S 0.1246 0.1234 'International Tables Vol C Tables 4.2.6.8 and 6.1.1.4'

loop_
_geom_angle_atom_site_label_1
_geom_angle_atom_site_label_2
_geom_angle_atom_site_label_3
_geom_angle
C4 S1 C8 101.9(4)
C9 O1 C1 116.5(3)
C24 O2 C5 117.3(3)
C21 O3 H3 129(3)
C35 O4 H4 120(5)
O1 C1 C2 109.1(4)
O1 C1 H1A 109.9
C2 C1 H1A 109.9
O1 C1 H1B 109.9
C2 C1 H1B 109.9
H1A C1 H1B 108.3
C3 C2 C1 121.7(6)
C3 C2 H2A 106.9
C1 C2 H2A 106.9
C3 C2 H2B 106.9
C1 C2 H2B 106.9
H2A C2 H2B 106.7
C2 C3 C4 122.6(7)
C2 C3 H3A 106.7
C4 C3 H3A 106.7
C2 C3 H3B 106.7
C4 C3 H3B 106.7
H3A C3 H3B 106.6
C3 C4 S1 117.7(6)
C3 C4 H4A 107.9
S1 C4 H4A 107.9
C3 C4 H4B 107.9
S1 C4 H4B 107.9
H4A C4 H4B 107.2
O2 C5 C6 104.8(4)
O2 C5 H5A 110.8
C6 C5 H5A 110.8
O2 C5 H5B 110.8
C6 C5 H5B 110.8
H5A C5 H5B 108.9
C7 C6 C5 108.4(5)
C7 C6 H6A 110.0
C5 C6 H6A 110.0
C7 C6 H6B 110.0
C5 C6 H6B 110.0
H6A C6 H6B 108.4
C6 C7 C8 109.4(5)
C6 C7 H7A 109.8
C8 C7 H7A 109.8
C6 C7 H7B 109.8
C8 C7 H7B 109.8
H7A C7 H7B 108.2
C7 C8 S1 124.9(4)
C7 C8 H8A 106.1
S1 C8 H8A 106.1
C7 C8 H8B 106.1
S1 C8 H8B 106.1
H8A C8 H8B 106.3
C10 C9 O1 119.6(3)
C10 C9 C14 121.9(3)
O1 C9 C14 118.3(3)
C9 C10 C11 117.7(3)
C9 C10 C36 122.3(3)
C11 C10 C36 119.8(3)
C12 C11 C10 123.0(3)
C12 C11 H11 118.5
C10 C11 H11 118.5
C11 C12 C13 118.2(3)
C11 C12 C37 122.1(3)
C13 C12 C37 119.7(3)
C14 C13 C12 121.5(3)
C14 C13 H13 119.2
C12 C13 H13 119.2
C13 C14 C9 117.5(3)
C13 C14 C15 120.2(3)
C9 C14 C15 122.2(3)
C16 C15 C14 115.6(3)
C16 C15 H15A 108.4
C14 C15 H15A 108.4
C16 C15 H15B 108.4
C14 C15 H15B 108.4
H15A C15 H15B 107.4
C17 C16 C21 117.1(3)
C17 C16 C15 121.9(3)
C21 C16 C15 121.0(3)
C16 C17 C18 123.9(3)
C16 C17 H17 118.1
C18 C17 H17 118.1
C17 C18 C19 115.8(4)
C17 C18 C41 124.3(4)
C19 C18 C41 119.9(4)
C20 C19 C18 123.0(4)
C20 C19 H19 118.5
C18 C19 H19 118.5
C19 C20 C21 118.7(3)
C19 C20 C22 121.0(3)
C21 C20 C22 120.3(3)
O3 C21 C20 116.8(3)
O3 C21 C16 121.8(3)
C20 C21 C16 121.4(3)
C20 C22 C23 111.4(3)
C20 C22 H22A 109.4
C23 C22 H22A 109.4
C20 C22 H22B 109.4
C23 C22 H22B 109.4
H22A C22 H22B 108.0
C24 C23 C28 118.3(3)
C24 C23 C22 122.5(3)
C28 C23 C22 118.9(3)
C23 C24 C25 120.9(3)
C23 C24 O2 119.7(3)
C25 C24 O2 118.5(3)
C26 C25 C24 118.5(4)
C26 C25 C29 118.9(4)
C24 C25 C29 122.3(4)
C25 C26 C27 122.8(4)
C25 C26 H26 118.6
C27 C26 H26 118.6
C28 C27 C26 116.4(4)
C28 C27 C45 121.7(4)
C26 C27 C45 121.4(4)
C27 C28 C23 123.0(4)
C27 C28 H28 118.5
C23 C28 H28 118.5
C25 C29 C30 108.7(3)
C25 C29 H29A 109.9
C30 C29 H29A 109.9
C25 C29 H29B 109.9
C30 C29 H29B 109.9
H29A C29 H29B 108.3
C31 C30 C35 118.5(3)
C31 C30 C29 119.8(4)
C35 C30 C29 121.6(3)
C30 C31 C32 123.3(4)
C30 C31 H31 118.3
C32 C31 H31 118.3
C31 C32 C33 116.1(3)
C31 C32 C49 120.5(4)
C33 C32 C49 123.3(4)
C32 C33 C34 122.8(4)
C32 C33 H33 118.6
C34 C33 H33 118.6
C35 C34 C33 118.0(3)
C35 C34 C36 120.9(3)
C33 C34 C36 121.1(3)
C34 C35 O4 118.2(3)
C34 C35 C30 121.2(3)
O4 C35 C30 120.7(3)
C34 C36 C10 112.6(3)
C34 C36 H36A 109.1
C10 C36 H36A 109.1
C34 C36 H36B 109.1
C10 C36 H36B 109.1
H36A C36 H36B 107.8
C40 C37 C38 113.7(6)
C40 C37 C12 111.5(4)
C38 C37 C12 112.5(4)
C40 C37 C39 104.6(5)
C38 C37 C39 106.7(6)
C12 C37 C39 107.1(4)
C37 C38 H38A 109.5
C37 C38 H38B 109.5
H38A C38 H38B 109.5
C37 C38 H38C 109.5
H38A C38 H38C 109.5
H38B C38 H38C 109.5
C37 C39 H39A 109.5
C37 C39 H39B 109.5
H39A C39 H39B 109.5
C37 C39 H39C 109.5
H39A C39 H39C 109.5
H39B C39 H39C 109.5
C37 C40 H40A 109.5
C37 C40 H40B 109.5
H40A C40 H40B 109.5
C37 C40 H40C 109.5
H40A C40 H40C 109.5
H40B C40 H40C 109.5
C42 C41 C18 110.2(4)
C42 C41 C43 109.3(5)
C18 C41 C43 113.2(4)
C42 C41 C44 107.5(5)
C18 C41 C44 108.3(4)
C43 C41 C44 108.0(4)
C41 C42 H42A 109.5
C41 C42 H42B 109.5
H42A C42 H42B 109.5
C41 C42 H42C 109.5
H42A C42 H42C 109.5
H42B C42 H42C 109.5
C41 C43 H43A 109.5
C41 C43 H43B 109.5
H43A C43 H43B 109.5
C41 C43 H43C 109.5
H43A C43 H43C 109.5
H43B C43 H43C 109.5
C41 C44 H44A 109.5
C41 C44 H44B 109.5
H44A C44 H44B 109.5
C41 C44 H44C 109.5
H44A C44 H44C 109.5
H44B C44 H44C 109.5
C47 C45 C27 107.9(4)
C47 C45 C46 109.5(7)
C27 C45 C46 112.3(5)
C47 C45 C48 108.2(6)
C27 C45 C48 112.0(4)
C46 C45 C48 106.9(6)
C45 C46 H46A 109.5
C45 C46 H46B 109.5
H46A C46 H46B 109.5
C45 C46 H46C 109.5
H46A C46 H46C 109.5
H46B C46 H46C 109.5
C45 C47 H47A 109.5
C45 C47 H47B 109.5
H47A C47 H47B 109.5
C45 C47 H47C 109.5
H47A C47 H47C 109.5
H47B C47 H47C 109.5
C45 C48 H48A 109.5
C45 C48 H48B 109.5
H48A C48 H48B 109.5
C45 C48 H48C 109.5
H48A C48 H48C 109.5
H48B C48 H48C 109.5
C50' C49 C51 129.2(10)
C50' C49 C52' 119.5(14)
C51 C49 C52' 47.7(11)
C50' C49 C50 42.0(10)
C51 C49 C50 110.1(7)
C52' C49 C50 140.0(9)
C50' C49 C32 116.2(10)
C51 C49 C32 113.8(5)
C52' C49 C32 108.9(8)
C50 C49 C32 110.9(5)
C50' C49 C52 64.5(11)
C51 C49 C52 108.3(7)
C52' C49 C52 64.9(12)
C50 C49 C52 105.8(7)
C32 C49 C52 107.6(4)
C50' C49 C51' 104.7(14)
C51 C49 C51' 53.1(10)
C52' C49 C51' 100.6(15)
C50 C49 C51' 65.7(10)
C32 C49 C51' 104.5(8)
C52 C49 C51' 147.6(8)
C49 C50 H50A 109.5
C49 C50 H50B 109.5
C49 C50 H50C 109.5
C49 C50 H50D 82.9
H50A C50 H50D 101.0
H50B C50 H50D 33.5
H50C C50 H50D 140.0
C49 C50 H50E 116.3
H50A C50 H50E 27.1
H50B C50 H50E 82.7
H50C C50 H50E 125.0
H50D C50 H50E 76.1
C49 C50 H51D 94.6
H50A C50 H51D 97.9
H50B C50 H51D 133.8
H50C C50 H51D 24.4
H50D C50 H51D 160.6
H50E C50 H51D 121.5
C49 C51 H51A 109.5
C49 C51 H51B 109.5
C49 C51 H51C 109.5
C49 C51 H51F 103.4
H51A C51 H51F 53.0
H51B C51 H51F 146.8
H51C C51 H51F 62.3
C49 C52 H52A 109.5
C49 C52 H52B 109.5
C49 C52 H52C 109.5
C49 C52 H50F 87.7
H52A C52 H50F 63.1
H52B C52 H50F 162.8
H52C C52 H50F 62.4
C49 C50' H50D 107.2
C49 C50' H50E 113.1
H50D C50' H50E 109.5
C49 C50' H50F 108.0
H50D C50' H50F 109.5
H50E C50' H50F 109.5
C49 C51' H51D 105.6
C49 C51' H51E 111.5
H51D C51' H51E 109.5
C49 C51' H51F 111.2
H51D C51' H51F 109.5
H51E C51' H51F 109.5
C49 C52' H52D 109.5
C49 C52' H52E 109.5
H52D C52' H52E 109.5
C49 C52' H52F 109.5
H52D C52' H52F 109.5
H52E C52' H52F 109.5

loop_
_geom_bond_atom_site_label_1
_geom_bond_atom_site_label_2
_geom_bond_distance
S1 C4 1.694(8)
S1 C8 1.711(7)
O1 C9 1.397(4)
O1 C1 1.433(5)
O2 C24 1.387(4)
O2 C5 1.435(4)
O3 C21 1.359(4)
O3 H3 0.80(2)
O4 C35 1.374(4)
O4 H4 0.82(2)
C1 C2 1.476(7)
C1 H1A 0.9700
C1 H1B 0.9700
C2 C3 1.437(8)
C2 H2A 0.9700
C2 H2B 0.9700
C3 C4 1.441(9)
C3 H3A 0.9700
C3 H3B 0.9700
C4 H4A 0.9700
C4 H4B 0.9700
C5 C6 1.602(7)
C5 H5A 0.9700
C5 H5B 0.9700
C6 C7 1.427(8)
C6 H6A 0.9700
C6 H6B 0.9700
C7 C8 1.554(8)
C7 H7A 0.9700
C7 H7B 0.9700
C8 H8A 0.9700
C8 H8B 0.9700
C9 C10 1.379(5)
C9 C14 1.403(5)
C10 C11 1.380(4)
C10 C36 1.519(5)
C11 C12 1.361(5)
C11 H11 0.9300
C12 C13 1.398(5)
C12 C37 1.541(5)
C13 C14 1.382(5)
C13 H13 0.9300
C14 C15 1.508(5)
C15 C16 1.503(5)
C15 H15A 0.9700
C15 H15B 0.9700
C16 C17 1.387(5)
C16 C21 1.399(5)
C17 C18 1.396(5)
C17 H17 0.9300
C18 C19 1.396(5)
C18 C41 1.528(6)
C19 C20 1.378(5)
C19 H19 0.9300
C20 C21 1.386(5)
C20 C22 1.498(5)
C22 C23 1.519(5)
C22 H22A 0.9700
C22 H22B 0.9700
C23 C24 1.379(5)
C23 C28 1.384(5)
C24 C25 1.386(5)
C25 C26 1.380(5)
C25 C29 1.518(6)
C26 C27 1.383(6)
C26 H26 0.9300
C27 C28 1.383(5)
C27 C45 1.518(6)
C28 H28 0.9300
C29 C30 1.520(5)
C29 H29A 0.9700
C29 H29B 0.9700
C30 C31 1.359(5)
C30 C35 1.403(5)
C31 C32 1.387(6)
C31 H31 0.9300
C32 C33 1.391(5)
C32 C49 1.527(6)
C33 C34 1.395(5)
C33 H33 0.9300
C34 C35 1.367(5)
C34 C36 1.502(5)
C36 H36A 0.9700
C36 H36B 0.9700
C37 C40 1.476(7)
C37 C38 1.479(8)
C37 C39 1.603(8)
C38 H38A 0.9600
C38 H38B 0.9600
C38 H38C 0.9600
C39 H39A 0.9600
C39 H39B 0.9600
C39 H39C 0.9600
C40 H40A 0.9600
C40 H40B 0.9600
C40 H40C 0.9600
C41 C42 1.504(7)
C41 C43 1.532(7)
C41 C44 1.563(7)
C42 H42A 0.9600
C42 H42B 0.9600
C42 H42C 0.9600
C43 H43A 0.9600
C43 H43B 0.9600
C43 H43C 0.9600
C44 H44A 0.9600
C44 H44B 0.9600
C44 H44C 0.9600
C45 C47 1.492(10)
C45 C46 1.519(9)
C45 C48 1.546(8)
C46 H46A 0.9600
C46 H46B 0.9600
C46 H46C 0.9600
C47 H47A 0.9600
C47 H47B 0.9600
C47 H47C 0.9600
C48 H48A 0.9600
C48 H48B 0.9600
C48 H48C 0.9600
C49 C50' 1.486(16)
C49 C51 1.486(10)
C49 C52' 1.491(15)
C49 C50 1.496(9)
C49 C52 1.604(10)
C49 C51' 1.605(16)
C50 H50A 0.9600
C50 H50B 0.9600
C50 H50C 0.9600
C50 H50E 0.9032
C51 H51A 0.9600
C51 H51B 0.9600
C51 H51C 0.9600
C52 H52A 0.9600
C52 H52B 0.9600
C52 H52C 0.9600
C50' H50D 0.9600
C50' H50E 0.9600
C50' H50F 0.9600
C51' H51D 0.9600
C51' H51E 0.9600
C51' H51F 0.9600
C52' H52D 0.9600
C52' H52E 0.9600
C52' H52F 0.9600

loop_
_geom_hbond_atom_site_label_D
_geom_hbond_atom_site_label_H
_geom_hbond_atom_site_label_A
_geom_hbond_site_symmetry_A
_geom_hbond_distance_DH
_geom_hbond_distance_HA
_geom_hbond_distance_DA
_geom_hbond_angle_DHA
O3 H3 O1 . 0.80(2) 2.02(3) 2.764(4) 154(5)
O4 H4 O2 . 0.82(2) 2.16(4) 2.897(4) 150(7)
C6 H6B Cg 4_467 0.97 2.88 3.806(6) 159

loop_
_geom_torsion_atom_site_label_1
_geom_torsion_atom_site_label_2
_geom_torsion_atom_site_label_3
_geom_torsion_atom_site_label_4
_geom_torsion
C9 O1 C1 C2 -162.1(5)
O1 C1 C2 C3 -44.2(9)
C1 C2 C3 C4 174.8(7)
C2 C3 C4 S1 173.2(7)
C8 S1 C4 C3 108.8(7)
C24 O2 C5 C6 -161.3(4)
O2 C5 C6 C7 -74.7(5)
C5 C6 C7 C8 -178.7(4)
C6 C7 C8 S1 -63.8(7)
C4 S1 C8 C7 -74.8(6)
C1 O1 C9 C10 90.5(4)
C1 O1 C9 C14 -94.9(4)
O1 C9 C10 C11 179.0(3)
C14 C9 C10 C11 4.6(5)
O1 C9 C10 C36 3.4(5)
C14 C9 C10 C36 -171.0(3)
C9 C10 C11 C12 -1.8(5)
C36 C10 C11 C12 173.8(3)
C10 C11 C12 C13 -1.8(6)
C10 C11 C12 C37 -179.5(4)
C11 C12 C13 C14 2.9(5)
C37 C12 C13 C14 -179.4(4)
C12 C13 C14 C9 -0.3(5)
C12 C13 C14 C15 -178.3(3)
C10 C9 C14 C13 -3.5(5)
O1 C9 C14 C13 -178.0(3)
C10 C9 C14 C15 174.4(3)
O1 C9 C14 C15 -0.1(5)
C13 C14 C15 C16 75.5(4)
C9 C14 C15 C16 -102.3(4)
C14 C15 C16 C17 -114.8(4)
C14 C15 C16 C21 67.4(4)
C21 C16 C17 C18 -0.9(5)
C15 C16 C17 C18 -178.8(3)
C16 C17 C18 C19 -2.2(5)
C16 C17 C18 C41 176.6(4)
C17 C18 C19 C20 2.5(5)
C41 C18 C19 C20 -176.3(3)
C18 C19 C20 C21 0.2(5)
C18 C19 C20 C22 -178.9(3)
C19 C20 C21 O3 175.9(3)
C22 C20 C21 O3 -5.0(4)
C19 C20 C21 C16 -3.6(5)
C22 C20 C21 C16 175.5(3)
C17 C16 C21 O3 -175.5(3)
C15 C16 C21 O3 2.4(5)
C17 C16 C21 C20 3.9(5)
C15 C16 C21 C20 -178.2(3)
C19 C20 C22 C23 111.3(4)
C21 C20 C22 C23 -67.7(4)
C20 C22 C23 C24 115.1(4)
C20 C22 C23 C28 -58.4(4)
C28 C23 C24 C25 0.2(5)
C22 C23 C24 C25 -173.4(3)
C28 C23 C24 O2 169.2(3)
C22 C23 C24 O2 -4.4(5)
C5 O2 C24 C23 89.4(4)
C5 O2 C24 C25 -101.3(4)
C23 C24 C25 C26 -1.0(5)
O2 C24 C25 C26 -170.2(3)
C23 C24 C25 C29 173.6(3)
O2 C24 C25 C29 4.4(5)
C24 C25 C26 C27 2.3(6)
C29 C25 C26 C27 -172.5(3)
C25 C26 C27 C28 -2.7(5)
C25 C26 C27 C45 169.1(4)
C26 C27 C28 C23 1.9(5)
C45 C27 C28 C23 -169.9(4)
C24 C23 C28 C27 -0.7(5)
C22 C23 C28 C27 173.2(3)
C26 C25 C29 C30 64.3(5)
C24 C25 C29 C30 -110.2(4)
C25 C29 C30 C31 -105.5(4)
C25 C29 C30 C35 70.9(5)
C35 C30 C31 C32 -2.5(6)
C29 C30 C31 C32 174.0(4)
C30 C31 C32 C33 0.7(6)
C30 C31 C32 C49 -176.8(4)
C31 C32 C33 C34 0.9(6)
C49 C32 C33 C34 178.3(4)
C32 C33 C34 C35 -0.5(5)
C32 C33 C34 C36 -178.7(3)
C33 C34 C35 O4 177.6(3)
C36 C34 C35 O4 -4.2(5)
C33 C34 C35 C30 -1.4(5)
C36 C34 C35 C30 176.8(3)
C31 C30 C35 C34 2.8(5)
C29 C30 C35 C34 -173.6(3)
C31 C30 C35 O4 -176.1(3)
C29 C30 C35 O4 7.4(5)
C35 C34 C36 C10 -79.9(4)
C33 C34 C36 C10 98.2(4)
C9 C10 C36 C34 106.0(4)
C11 C10 C36 C34 -69.5(4)
C11 C12 C37 C40 121.3(5)
C13 C12 C37 C40 -56.3(6)
C11 C12 C37 C38 -7.8(8)
C13 C12 C37 C38 174.6(6)
C11 C12 C37 C39 -124.8(5)
C13 C12 C37 C39 57.6(6)
C17 C18 C41 C42 124.3(5)
C19 C18 C41 C42 -56.9(6)
C17 C18 C41 C43 1.5(6)
C19 C18 C41 C43 -179.7(4)
C17 C18 C41 C44 -118.2(5)
C19 C18 C41 C44 60.5(6)
C28 C27 C45 C47 87.1(8)
C26 C27 C45 C47 -84.2(8)
C28 C27 C45 C46 -152.2(6)
C26 C27 C45 C46 36.5(8)
C28 C27 C45 C48 -31.9(6)
C26 C27 C45 C48 156.8(5)
C31 C32 C49 C50' -7.6(14)
C33 C32 C49 C50' 175.1(13)
C31 C32 C49 C51 -177.9(7)
C33 C32 C49 C51 4.8(8)
C31 C32 C49 C52' 130.9(13)
C33 C32 C49 C52' -46.4(14)
C31 C32 C49 C50 -53.2(8)
C33 C32 C49 C50 129.5(7)
C31 C32 C49 C52 62.0(6)
C33 C32 C49 C52 -115.3(6)
C31 C32 C49 C51' -122.3(11)
C33 C32 C49 C51' 60.4(11)
